data_4505661
loop_
_publ_author_name
'Aaker\"oy, Christer B.'
'Beatty, Alicia M.'
'Helfrich, Brian A.'
'Nieuwenhuyzen, Mark'

_publ_section_title
;
 Do Polymorphic Compounds Make Good Cocrystallizing Agents? A Structural
 Case Study that Demonstrates the Importance of Synthon Flexibility
;
_journal_issue 2
_journal_name_full 'Crystal Growth &amp; Design'
_journal_page_first 159
_journal_paper_doi 10.1021/cg025593z
_journal_volume 3
_journal_year 2003
_chemical_formula_sum 'C14 H10 Cl N3 O7'
_chemical_formula_weight 367.70
_chemical_melting_point 428.5(15)
_chemical_name_systematic
; 
 4-Chlorobenzamide : 3,5-Dinitrobenzoic acid 
;
_space_group_IT_number 2
_symmetry_cell_setting triclinic
_symmetry_space_group_name_Hall '-P 1'
_symmetry_space_group_name_H-M 'P -1'
_atom_sites_solution_hydrogens difmap
_atom_sites_solution_primary direct
_atom_sites_solution_secondary difmap
_audit_creation_method SHELXL-97
_cell_angle_alpha 92.566(3)
_cell_angle_beta 101.875(3)
_cell_angle_gamma 109.472(3)
_cell_formula_units_Z 2
_cell_length_a 7.2458(11)
_cell_length_b 8.6260(13)
_cell_length_c 13.2806(19)
_cell_measurement_reflns_used 833
_cell_measurement_temperature 203(2)
_cell_measurement_theta_max 26.442
_cell_measurement_theta_min 2.520
_cell_volume 760.0(2)
_computing_cell_refinement 'Bruker SMART'
_computing_data_collection 'Bruker SMART'
_computing_data_reduction 'Bruker SHELXTL'
_computing_molecular_graphics 'Bruker SHELXTL'
_computing_publication_material 'Bruker SHELXTL'
_computing_structure_refinement 'SHELXL-97 (Sheldrick, 1997)'
_computing_structure_solution 'SHELXS-97 (Sheldrick, 1990)'
_diffrn_ambient_temperature 203(2)
_diffrn_measured_fraction_theta_full 0.903
_diffrn_measured_fraction_theta_max 0.903
_diffrn_measurement_device_type 'CCD area detector'
_diffrn_measurement_method 'phi and omega scans'
_diffrn_radiation_monochromator graphite
_diffrn_radiation_source 'fine-focus sealed tube'
_diffrn_radiation_type MoK\a
_diffrn_radiation_wavelength 0.71073
_diffrn_reflns_av_R_equivalents 0.0358
_diffrn_reflns_av_sigmaI/netI 0.0593
_diffrn_reflns_limit_h_max 9
_diffrn_reflns_limit_h_min -9
_diffrn_reflns_limit_k_max 11
_diffrn_reflns_limit_k_min -11
_diffrn_reflns_limit_l_max 17
_diffrn_reflns_limit_l_min -16
_diffrn_reflns_number 5265
_diffrn_reflns_theta_full 28.14
_diffrn_reflns_theta_max 28.14
_diffrn_reflns_theta_min 2.52
_exptl_absorpt_coefficient_mu 0.298
_exptl_absorpt_correction_T_max 0.9428
_exptl_absorpt_correction_T_min 0.9030
_exptl_absorpt_correction_type SADABS
_exptl_crystal_colour colorless
_exptl_crystal_density_diffrn 1.607
_exptl_crystal_density_method 'not measured'
_exptl_crystal_description prism
_exptl_crystal_F_000 376
_exptl_crystal_size_max 0.35
_exptl_crystal_size_mid 0.25
_exptl_crystal_size_min 0.20
_refine_diff_density_max 0.301
_refine_diff_density_min -0.283
_refine_diff_density_rms 0.067
_refine_ls_extinction_coef 0.043(4)
_refine_ls_extinction_expression Fc^*^=kFc[1+0.001xFc^2^\l^3^/sin(2\q)]^-1/4^
_refine_ls_extinction_method SHELXL
_refine_ls_goodness_of_fit_ref 0.934
_refine_ls_hydrogen_treatment 'riding model'
_refine_ls_matrix_type full
_refine_ls_number_parameters 227
_refine_ls_number_reflns 3375
_refine_ls_number_restraints 0
_refine_ls_restrained_S_all 0.934
_refine_ls_R_factor_all 0.0724
_refine_ls_R_factor_gt 0.0452
_refine_ls_shift/su_max 0.007
_refine_ls_shift/su_mean 0.001
_refine_ls_structure_factor_coef Fsqd
_refine_ls_weighting_details 'calc w=1/[\s^2^(Fo^2^)+(0.0577P)^2^+0.0000P] where P=(Fo^2^+2Fc^2^)/3'
_refine_ls_weighting_scheme calc
_refine_ls_wR_factor_gt 0.1021
_refine_ls_wR_factor_ref 0.1141
_reflns_number_gt 2153
_reflns_number_total 3375
_reflns_threshold_expression >2sigma(I)
_cod_data_source_file cg025593zsi20021231_034111.cif
_cod_data_source_block 31
_cod_depositor_comments
;
The following automatic conversions were performed:

'_chemical_melting_point' value '427-430' was changed to '428.5(15)'
- the average value was taken and precision was
estimated.

'_symmetry_cell_setting' value 'Triclinic' changed to
'triclinic' according to
/home/saulius/struct/CIF-dictionaries/cif_core.dic dictionary named
'cif_core.dic' version 2.4.1 from 2010-06-29.

Automatic conversion script
Id: cif_fix_values 1715 2011-07-08 13:25:40Z adriana 
;
_cod_original_sg_symbol_H-M P-1
_cod_database_code 4505661

loop_
_symmetry_equiv_pos_as_xyz
'x, y, z'
'-x, -y, -z'

loop_
_atom_site_label
_atom_site_type_symbol
_atom_site_fract_x
_atom_site_fract_y
_atom_site_fract_z
_atom_site_U_iso_or_equiv
_atom_site_adp_type
_atom_site_occupancy
_atom_site_symmetry_multiplicity
_atom_site_calc_flag
_atom_site_refinement_flags
C1 C 0.3531(3) 1.2238(2) 0.66449(14) 0.0315(5) Uani 1 1 d .
C2 C 0.4635(3) 1.2699(3) 0.76736(14) 0.0345(5) Uani 1 1 d .
H2 H 0.5294 1.3952 0.7971 0.041 Uiso 1 1 d R
C3 C 0.4949(3) 1.1512(3) 0.82788(15) 0.0369(5) Uani 1 1 d .
H3 H 0.5690 1.1833 0.8975 0.044 Uiso 1 1 d R
Cl4 Cl 0.46533(9) 0.84035(7) 0.86168(4) 0.0525(2) Uani 1 1 d .
C4 C 0.4198(3) 0.9877(3) 0.78555(15) 0.0359(5) Uani 1 1 d .
C5 C 0.3108(3) 0.9383(3) 0.68381(16) 0.0392(5) Uani 1 1 d .
H5 H 0.2592 0.8177 0.6522 0.047 Uiso 1 1 d R
C6 C 0.2778(3) 1.0580(3) 0.62411(15) 0.0371(5) Uani 1 1 d .
H6 H 0.1883 1.0206 0.5550 0.044 Uiso 1 1 d R
O7 O 0.1659(2) 1.29564(17) 0.51957(11) 0.0440(4) Uani 1 1 d .
N7 N 0.4200(3) 1.5050(2) 0.62088(14) 0.0433(5) Uani 1 1 d .
H72 H 0.5330 1.5370 0.6782 0.052 Uiso 1 1 d R
H71 H 0.3904 1.5837 0.5756 0.052 Uiso 1 1 d R
C7 C 0.3090(3) 1.3457(3) 0.59679(15) 0.0340(5) Uani 1 1 d .
C11 C 0.0856(3) 1.6943(2) 0.29566(14) 0.0326(5) Uani 1 1 d .
C12 C 0.1351(3) 1.8652(3) 0.30158(15) 0.0346(5) Uani 1 1 d .
H12 H 0.2111 1.9335 0.3690 0.041 Uiso 1 1 d R
N13 N 0.1135(3) 2.1124(2) 0.22259(15) 0.0434(5) Uani 1 1 d .
C13 C 0.0644(3) 1.9318(2) 0.21622(16) 0.0352(5) Uani 1 1 d .
O13 O 0.0303(3) 2.16781(19) 0.15120(14) 0.0586(5) Uani 1 1 d .
C14 C -0.0530(3) 1.8367(3) 0.12396(15) 0.0358(5) Uani 1 1 d .
H14 H -0.1069 1.8845 0.0616 0.043 Uiso 1 1 d R
O14 O 0.2357(3) 2.19661(19) 0.29963(14) 0.0584(5) Uani 1 1 d .
C15 C -0.0931(3) 1.6697(2) 0.12003(14) 0.0329(5) Uani 1 1 d .
N15 N -0.2162(3) 1.5625(2) 0.02348(12) 0.0408(5) Uani 1 1 d .
O15 O -0.3201(3) 1.6188(2) -0.03814(12) 0.0608(5) Uani 1 1 d .
C16 C -0.0277(3) 1.5944(3) 0.20348(14) 0.0334(5) Uani 1 1 d .
H16 H -0.0535 1.4687 0.1914 0.040 Uiso 1 1 d R
O16 O -0.2091(3) 1.4246(2) 0.01111(11) 0.0531(5) Uani 1 1 d .
C17 C 0.1546(3) 1.6187(3) 0.38856(15) 0.0345(5) Uani 1 1 d .
O17 O 0.0677(2) 1.45736(18) 0.37649(11) 0.0459(4) Uani 1 1 d .
H17 H 0.1205 1.4021 0.4392 0.055 Uiso 1 1 d R
O18 O 0.2791(2) 1.70038(18) 0.46417(10) 0.0423(4) Uani 1 1 d .

loop_
_atom_site_aniso_label
_atom_site_aniso_U_11
_atom_site_aniso_U_22
_atom_site_aniso_U_33
_atom_site_aniso_U_23
_atom_site_aniso_U_13
_atom_site_aniso_U_12
C1 0.0277(11) 0.0341(12) 0.0321(10) 0.0038(8) 0.0110(8) 0.0076(9)
C2 0.0317(12) 0.0337(12) 0.0350(10) 0.0025(9) 0.0098(9) 0.0068(9)
C3 0.0316(12) 0.0439(13) 0.0300(10) 0.0032(9) 0.0063(9) 0.0070(10)
Cl4 0.0598(4) 0.0497(4) 0.0519(3) 0.0215(3) 0.0154(3) 0.0209(3)
C4 0.0347(12) 0.0388(12) 0.0370(10) 0.0109(9) 0.0136(9) 0.0126(10)
C5 0.0411(13) 0.0329(12) 0.0414(11) 0.0030(9) 0.0117(10) 0.0094(10)
C6 0.0372(12) 0.0368(12) 0.0318(10) -0.0001(9) 0.0064(9) 0.0074(10)
O7 0.0445(9) 0.0389(9) 0.0392(8) 0.0096(7) 0.0002(7) 0.0076(7)
N7 0.0437(11) 0.0326(10) 0.0461(10) 0.0072(8) 0.0032(9) 0.0077(9)
C7 0.0327(12) 0.0369(12) 0.0332(10) 0.0046(9) 0.0108(9) 0.0113(9)
C11 0.0280(11) 0.0363(12) 0.0352(10) 0.0061(9) 0.0126(9) 0.0103(9)
C12 0.0329(12) 0.0347(12) 0.0372(10) 0.0035(9) 0.0147(9) 0.0095(9)
N13 0.0429(12) 0.0319(11) 0.0582(12) 0.0086(9) 0.0239(10) 0.0095(9)
C13 0.0319(11) 0.0299(11) 0.0463(11) 0.0065(9) 0.0186(10) 0.0080(9)
O13 0.0660(12) 0.0397(10) 0.0738(11) 0.0217(9) 0.0190(10) 0.0199(9)
C14 0.0332(12) 0.0377(12) 0.0376(10) 0.0116(9) 0.0123(9) 0.0105(9)
O14 0.0635(12) 0.0337(9) 0.0681(11) -0.0047(8) 0.0154(9) 0.0055(8)
C15 0.0295(11) 0.0342(12) 0.0326(10) 0.0045(8) 0.0090(8) 0.0071(9)
N15 0.0408(11) 0.0415(12) 0.0336(9) 0.0087(8) 0.0099(8) 0.0048(9)
O15 0.0649(12) 0.0576(11) 0.0455(9) 0.0136(8) -0.0070(8) 0.0140(9)
C16 0.0323(11) 0.0326(11) 0.0364(10) 0.0058(9) 0.0112(9) 0.0108(9)
O16 0.0644(12) 0.0372(10) 0.0460(9) -0.0038(7) 0.0048(8) 0.0087(8)
C17 0.0326(12) 0.0371(12) 0.0362(10) 0.0060(9) 0.0114(9) 0.0132(10)
O17 0.0531(10) 0.0353(9) 0.0410(8) 0.0076(7) -0.0018(7) 0.0123(7)
O18 0.0423(9) 0.0409(9) 0.0363(8) 0.0032(7) 0.0030(7) 0.0090(7)

loop_
_atom_type_symbol
_atom_type_description
_atom_type_scat_dispersion_real
_atom_type_scat_dispersion_imag
_atom_type_scat_source
C C 0.0033 0.0016 'International Tables Vol C Tables 4.2.6.8 and 6.1.1.4'
H H 0.0000 0.0000 'International Tables Vol C Tables 4.2.6.8 and 6.1.1.4'
N N 0.0061 0.0033 'International Tables Vol C Tables 4.2.6.8 and 6.1.1.4'
O O 0.0106 0.0060 'International Tables Vol C Tables 4.2.6.8 and 6.1.1.4'
Cl Cl 0.1484 0.1585 'International Tables Vol C Tables 4.2.6.8 and 6.1.1.4'

loop_
_geom_angle_atom_site_label_1
_geom_angle_atom_site_label_2
_geom_angle_atom_site_label_3
_geom_angle
C6 C1 C2 119.20(18)
C6 C1 C7 118.33(17)
C2 C1 C7 122.45(18)
C3 C2 C1 120.16(19)
C4 C3 C2 119.40(18)
C3 C4 C5 121.8(2)
C3 C4 Cl4 118.89(16)
C5 C4 Cl4 119.32(17)
C4 C5 C6 118.4(2)
C5 C6 C1 121.05(18)
O7 C7 N7 121.48(19)
O7 C7 C1 118.82(18)
N7 C7 C1 119.68(18)
C16 C11 C12 120.00(18)
C16 C11 C17 120.26(18)
C12 C11 C17 119.74(18)
C13 C12 C11 118.81(19)
O13 N13 O14 124.49(19)
O13 N13 C13 118.28(19)
O14 N13 C13 117.24(19)
C12 C13 C14 123.07(19)
C12 C13 N13 119.05(19)
C14 C13 N13 117.87(18)
C15 C14 C13 116.41(18)
C14 C15 C16 123.44(18)
C14 C15 N15 118.79(17)
C16 C15 N15 117.75(18)
O16 N15 O15 124.72(18)
O16 N15 C15 117.90(17)
O15 N15 C15 117.37(19)
C15 C16 C11 118.21(19)
O18 C17 O17 125.40(18)
O18 C17 C11 122.42(19)
O17 C17 C11 112.17(17)

loop_
_geom_bond_atom_site_label_1
_geom_bond_atom_site_label_2
_geom_bond_distance
C1 C6 1.386(3)
C1 C2 1.398(3)
C1 C7 1.486(3)
C2 C3 1.378(3)
C3 C4 1.376(3)
Cl4 C4 1.733(2)
C4 C5 1.384(3)
C5 C6 1.383(3)
O7 C7 1.240(2)
N7 C7 1.324(3)
C11 C16 1.391(3)
C11 C12 1.391(3)
C11 C17 1.494(3)
C12 C13 1.376(3)
N13 O13 1.220(2)
N13 O14 1.221(2)
N13 C13 1.472(3)
C13 C14 1.383(3)
C14 C15 1.368(3)
C15 C16 1.389(3)
C15 N15 1.473(2)
N15 O16 1.213(2)
N15 O15 1.224(2)
C17 O18 1.208(2)
C17 O17 1.309(2)

loop_
_geom_hbond_atom_site_label_D
_geom_hbond_atom_site_label_H
_geom_hbond_atom_site_label_A
_geom_hbond_distance_DH
_geom_hbond_distance_HA
_geom_hbond_distance_DA
_geom_hbond_angle_DHA
_geom_hbond_site_symmetry_A
N7 H72 O14 0.95 2.31 2.890(2) 118.8 2_696
N7 H71 O18 0.97 2.01 2.967(2) 167.0 .
O17 H17 O7 1.05 1.50 2.5309(19) 169.8 .
